data_2219797
loop_
_publ_author_name
'Li, Gong-Chun'
'Yang, Feng-Ling'
'Yao, Chang-Sheng'

_publ_section_title
;
 4-Phenyl-1,2,3,4-tetrahydropyrimido[1,2-<i>a</i>]benzimidazol-2-one
;
_journal_coeditor_code BT2811
_journal_issue 11
_journal_name_full 'Acta Crystallographica Section E'
_journal_page_first o2143
_journal_paper_doi 10.1107/S1600536808033497
_journal_volume 64
_journal_year 2008
_chemical_formula_iupac 'C16 H13 N3 O'
_chemical_formula_moiety 'C16 H13 N3 O'
_chemical_formula_sum 'C16 H13 N3 O'
_chemical_formula_weight 263.29
_chemical_name_systematic
;
4-Phenyl-1,2,3,4-tetrahydropyrimido[1,2-a]benzimidazol-2-one
;
_space_group_IT_number 61
_symmetry_cell_setting orthorhombic
_symmetry_space_group_name_Hall '-P 2ac 2ab'
_symmetry_space_group_name_H-M 'P b c a'
_atom_sites_solution_hydrogens geom
_atom_sites_solution_primary direct
_atom_sites_solution_secondary difmap
_audit_creation_method SHELXL97
_cell_angle_alpha 90.00
_cell_angle_beta 90.00
_cell_angle_gamma 90.00
_cell_formula_units_Z 8
_cell_length_a 13.606(3)
_cell_length_b 7.5674(15)
_cell_length_c 24.578(5)
_cell_measurement_reflns_used 5932
_cell_measurement_temperature 113(2)
_cell_measurement_theta_max 27.868
_cell_measurement_theta_min 1.497
_cell_volume 2530.6(9)
_computing_cell_refinement 'CrystalClear (Rigaku/MSC, 2002)'
_computing_data_collection 'CrystalClear (Rigaku/MSC, 2002)'
_computing_data_reduction 'CrystalClear (Rigaku/MSC, 2002)'
_computing_molecular_graphics 'SHELXTL (Sheldrick, 2008)'
_computing_publication_material 'SHELXTL (Sheldrick, 2008)'
_computing_structure_refinement 'SHELXL97 (Sheldrick, 2008)'
_computing_structure_solution 'SHELXS97 (Sheldrick, 2008)'
_diffrn_ambient_temperature 113(2)
_diffrn_measured_fraction_theta_full 0.998
_diffrn_measured_fraction_theta_max 0.998
_diffrn_measurement_device_type 'Rigaku Saturn'
_diffrn_measurement_method \w
_diffrn_radiation_monochromator confocal
_diffrn_radiation_source 'rotating anode'
_diffrn_radiation_type MoK\a
_diffrn_radiation_wavelength 0.71073
_diffrn_reflns_av_R_equivalents 0.0352
_diffrn_reflns_av_sigmaI/netI 0.0165
_diffrn_reflns_limit_h_max 16
_diffrn_reflns_limit_h_min -14
_diffrn_reflns_limit_k_max 9
_diffrn_reflns_limit_k_min -9
_diffrn_reflns_limit_l_max 29
_diffrn_reflns_limit_l_min -29
_diffrn_reflns_number 18521
_diffrn_reflns_theta_full 25.02
_diffrn_reflns_theta_max 25.02
_diffrn_reflns_theta_min 1.66
_diffrn_standards_decay_% 0
_diffrn_standards_interval_count 0
_diffrn_standards_interval_time 0
_diffrn_standards_number 0
_exptl_absorpt_coefficient_mu 0.090
_exptl_absorpt_correction_T_max 0.9893
_exptl_absorpt_correction_T_min 0.9841
_exptl_absorpt_correction_type multi-scan
_exptl_absorpt_process_details '(CrystalClear; Rigaku/MSC, 2002)'
_exptl_crystal_colour colourless
_exptl_crystal_density_diffrn 1.382
_exptl_crystal_density_method 'not measured'
_exptl_crystal_description block
_exptl_crystal_F_000 1104
_exptl_crystal_size_max 0.18
_exptl_crystal_size_mid 0.16
_exptl_crystal_size_min 0.12
_refine_diff_density_max 0.208
_refine_diff_density_min -0.279
_refine_ls_extinction_method none
_refine_ls_goodness_of_fit_ref 1.151
_refine_ls_hydrogen_treatment mixed
_refine_ls_matrix_type full
_refine_ls_number_parameters 185
_refine_ls_number_reflns 2232
_refine_ls_number_restraints 1
_refine_ls_restrained_S_all 1.151
_refine_ls_R_factor_all 0.0426
_refine_ls_R_factor_gt 0.0366
_refine_ls_shift/su_max 0.000
_refine_ls_shift/su_mean 0.000
_refine_ls_structure_factor_coef Fsqd
_refine_ls_weighting_details 'calc w = 1/[\s^2^(Fo^2^)+(0.0639P)^2^+0.7741P] where P=(Fo^2^+2Fc^2^)/3'
_refine_ls_weighting_scheme calc
_refine_ls_wR_factor_gt 0.0976
_refine_ls_wR_factor_ref 0.1122
_reflns_number_gt 2075
_reflns_number_total 2232
_reflns_threshold_expression I>2\s(I)
_cod_data_source_file bt2811.cif
_cod_data_source_block I
_cod_database_code 2219797
_cod_database_fobs_code 2219797

loop_
_symmetry_equiv_pos_as_xyz
'x, y, z'
'-x+1/2, -y, z+1/2'
'-x, y+1/2, -z+1/2'
'x+1/2, -y+1/2, -z'
'-x, -y, -z'
'x-1/2, y, -z-1/2'
'x, -y-1/2, z-1/2'
'-x-1/2, y-1/2, z'

loop_
_atom_site_type_symbol
_atom_site_label
_atom_site_fract_x
_atom_site_fract_y
_atom_site_fract_z
_atom_site_U_iso_or_equiv
_atom_site_adp_type
_atom_site_calc_flag
_atom_site_refinement_flags
_atom_site_occupancy
O O1 1.17082(8) -0.08466(14) 0.37667(4) 0.0259(3) Uani d . 1
N N1 1.05925(9) 0.04671(16) 0.43091(5) 0.0194(3) Uani d D 1
N N2 0.98285(9) 0.31430(15) 0.40471(4) 0.0169(3) Uani d . 1
N N3 0.95726(9) 0.21752(16) 0.48971(5) 0.0174(3) Uani d . 1
C C1 1.11740(10) 0.0412(2) 0.38584(6) 0.0197(3) Uani d . 1
C C2 1.11420(10) 0.2022(2) 0.34972(6) 0.0207(3) Uani d . 1
H H2A 1.1314 0.1673 0.3130 0.025 Uiso calc R 1
H H2B 1.1635 0.2856 0.3621 0.025 Uiso calc R 1
C C3 1.01412(10) 0.29573(19) 0.34843(5) 0.0183(3) Uani d . 1
H H3 1.0234 0.4141 0.3331 0.022 Uiso calc R 1
C C4 1.00072(10) 0.18918(18) 0.44299(5) 0.0168(3) Uani d . 1
C C5 0.93882(10) 0.19885(19) 0.31400(6) 0.0187(3) Uani d . 1
C C6 0.93352(11) 0.2371(2) 0.25863(6) 0.0225(4) Uani d . 1
H H6 0.9748 0.3225 0.2438 0.027 Uiso calc R 1
C C7 0.86734(12) 0.1491(2) 0.22546(6) 0.0257(4) Uani d . 1
H H7 0.8639 0.1764 0.1886 0.031 Uiso calc R 1
C C8 0.80641(11) 0.0207(2) 0.24712(6) 0.0261(4) Uani d . 1
H H8 0.7624 -0.0392 0.2248 0.031 Uiso calc R 1
C C9 0.81109(11) -0.0182(2) 0.30193(6) 0.0259(4) Uani d . 1
H H9 0.7702 -0.1045 0.3165 0.031 Uiso calc R 1
C C10 0.87656(11) 0.0711(2) 0.33525(6) 0.0229(4) Uani d . 1
H H10 0.8788 0.0451 0.3722 0.028 Uiso calc R 1
C C11 0.92020(10) 0.43649(18) 0.42860(6) 0.0169(3) Uani d . 1
C C12 0.87700(10) 0.58958(19) 0.40932(6) 0.0211(3) Uani d . 1
H H12 0.8868 0.6287 0.3739 0.025 Uiso calc R 1
C C13 0.81828(11) 0.6814(2) 0.44562(6) 0.0239(4) Uani d . 1
H H13 0.7873 0.7846 0.4343 0.029 Uiso calc R 1
C C14 0.80457(11) 0.6224(2) 0.49899(6) 0.0220(4) Uani d . 1
H H14 0.7646 0.6873 0.5223 0.026 Uiso calc R 1
C C15 0.84877(10) 0.47015(19) 0.51797(6) 0.0189(3) Uani d . 1
H H15 0.8403 0.4329 0.5537 0.023 Uiso calc R 1
C C16 0.90620(10) 0.37505(19) 0.48182(5) 0.0164(3) Uani d . 1
H H1 1.0597(14) -0.043(2) 0.4548(6) 0.040(5) Uiso d D 1

loop_
_atom_site_aniso_label
_atom_site_aniso_U_11
_atom_site_aniso_U_22
_atom_site_aniso_U_33
_atom_site_aniso_U_12
_atom_site_aniso_U_13
_atom_site_aniso_U_23
O1 0.0249(6) 0.0282(6) 0.0246(6) 0.0092(5) 0.0023(4) -0.0037(5)
N1 0.0215(7) 0.0183(7) 0.0185(6) 0.0044(5) 0.0020(5) 0.0009(5)
N2 0.0180(6) 0.0174(6) 0.0154(6) 0.0013(5) 0.0003(5) -0.0006(5)
N3 0.0171(6) 0.0169(7) 0.0182(6) 0.0007(5) 0.0000(5) -0.0007(5)
C1 0.0158(7) 0.0241(8) 0.0192(7) 0.0005(6) -0.0014(6) -0.0036(6)
C2 0.0171(7) 0.0247(8) 0.0202(7) -0.0016(6) 0.0021(6) -0.0015(6)
C3 0.0197(7) 0.0190(8) 0.0161(7) -0.0006(6) 0.0030(5) 0.0007(6)
C4 0.0151(7) 0.0169(7) 0.0184(7) -0.0004(5) -0.0015(5) -0.0009(5)
C5 0.0174(7) 0.0192(8) 0.0195(7) 0.0041(5) 0.0010(6) -0.0009(6)
C6 0.0263(8) 0.0209(8) 0.0204(7) 0.0035(6) 0.0023(6) 0.0024(6)
C7 0.0313(9) 0.0273(8) 0.0186(7) 0.0087(7) -0.0048(6) -0.0012(6)
C8 0.0240(8) 0.0237(8) 0.0306(8) 0.0057(6) -0.0082(6) -0.0069(7)
C9 0.0220(8) 0.0252(8) 0.0303(8) -0.0023(6) -0.0007(6) -0.0012(6)
C10 0.0225(8) 0.0264(8) 0.0199(7) -0.0009(6) -0.0001(6) 0.0022(6)
C11 0.0136(7) 0.0170(7) 0.0200(7) -0.0018(5) -0.0016(5) -0.0024(6)
C12 0.0209(8) 0.0199(8) 0.0224(7) -0.0003(6) -0.0022(6) 0.0021(6)
C13 0.0221(8) 0.0179(8) 0.0316(8) 0.0039(6) -0.0032(6) 0.0009(6)
C14 0.0169(7) 0.0200(8) 0.0291(8) 0.0014(6) 0.0007(6) -0.0054(6)
C15 0.0162(7) 0.0199(8) 0.0208(7) -0.0029(6) 0.0000(6) -0.0025(6)
C16 0.0141(7) 0.0154(7) 0.0197(7) -0.0019(5) -0.0019(5) -0.0007(5)

loop_
_atom_type_symbol
_atom_type_description
_atom_type_scat_dispersion_real
_atom_type_scat_dispersion_imag
_atom_type_scat_source
C C 0.0033 0.0016 'International Tables Vol C Tables 4.2.6.8 and 6.1.1.4'
H H 0.0000 0.0000 'International Tables Vol C Tables 4.2.6.8 and 6.1.1.4'
N N 0.0061 0.0033 'International Tables Vol C Tables 4.2.6.8 and 6.1.1.4'
O O 0.0106 0.0060 'International Tables Vol C Tables 4.2.6.8 and 6.1.1.4'

loop_
_geom_angle_atom_site_label_1
_geom_angle_atom_site_label_2
_geom_angle_atom_site_label_3
_geom_angle
C1 N1 C4 122.48(12)
C1 N1 H1 120.3(13)
C4 N1 H1 117.2(13)
C4 N2 C11 106.36(11)
C4 N2 C3 122.67(12)
C11 N2 C3 130.28(12)
C4 N3 C16 104.09(11)
O1 C1 N1 121.37(14)
O1 C1 C2 122.66(13)
N1 C1 C2 115.93(12)
C1 C2 C3 114.22(12)
C1 C2 H2A 108.7
C3 C2 H2A 108.7
C1 C2 H2B 108.7
C3 C2 H2B 108.7
H2A C2 H2B 107.6
N2 C3 C5 112.30(11)
N2 C3 C2 106.53(11)
C5 C3 C2 112.82(12)
N2 C3 H3 108.3
C5 C3 H3 108.3
C2 C3 H3 108.3
N3 C4 N2 114.39(12)
N3 C4 N1 125.47(13)
N2 C4 N1 120.13(12)
C10 C5 C6 118.75(13)
C10 C5 C3 122.61(13)
C6 C5 C3 118.62(13)
C7 C6 C5 120.56(14)
C7 C6 H6 119.7
C5 C6 H6 119.7
C8 C7 C6 120.03(14)
C8 C7 H7 120.0
C6 C7 H7 120.0
C9 C8 C7 119.84(14)
C9 C8 H8 120.1
C7 C8 H8 120.1
C8 C9 C10 120.16(15)
C8 C9 H9 119.9
C10 C9 H9 119.9
C9 C10 C5 120.64(14)
C9 C10 H10 119.7
C5 C10 H10 119.7
C12 C11 N2 132.40(13)
C12 C11 C16 122.69(13)
N2 C11 C16 104.91(12)
C11 C12 C13 116.43(14)
C11 C12 H12 121.8
C13 C12 H12 121.8
C12 C13 C14 121.39(14)
C12 C13 H13 119.3
C14 C13 H13 119.3
C15 C14 C13 121.71(14)
C15 C14 H14 119.1
C13 C14 H14 119.1
C14 C15 C16 117.56(13)
C14 C15 H15 121.2
C16 C15 H15 121.2
C15 C16 N3 129.56(13)
C15 C16 C11 120.20(13)
N3 C16 C11 110.24(12)

loop_
_geom_bond_atom_site_label_1
_geom_bond_atom_site_label_2
_geom_bond_distance
O1 C1 1.2192(18)
N1 C1 1.3619(18)
N1 C4 1.3728(18)
N1 H1 0.901(9)
N2 C4 1.3568(18)
N2 C11 1.3879(18)
N2 C3 1.4541(17)
N3 C4 1.3091(18)
N3 C16 1.3933(19)
C1 C2 1.508(2)
C2 C3 1.535(2)
C2 H2A 0.9700
C2 H2B 0.9700
C3 C5 1.518(2)
C3 H3 0.9800
C5 C10 1.388(2)
C5 C6 1.393(2)
C6 C7 1.385(2)
C6 H6 0.9300
C7 C8 1.384(2)
C7 H7 0.9300
C8 C9 1.380(2)
C8 H8 0.9300
C9 C10 1.386(2)
C9 H9 0.9300
C10 H10 0.9300
C11 C12 1.383(2)
C11 C16 1.4013(19)
C12 C13 1.385(2)
C12 H12 0.9300
C13 C14 1.398(2)
C13 H13 0.9300
C14 C15 1.381(2)
C14 H14 0.9300
C15 C16 1.385(2)
C15 H15 0.9300

loop_
_geom_hbond_atom_site_label_D
_geom_hbond_atom_site_label_H
_geom_hbond_atom_site_label_A
_geom_hbond_site_symmetry_A
_geom_hbond_distance_DH
_geom_hbond_distance_HA
_geom_hbond_distance_DA
_geom_hbond_angle_DHA
N1 H1 N3 5_756 0.901(9) 1.909(10) 2.8027(17) 171.0(19)
C13 H13 Cg 8_765 0.93 2.85 3.6296(18) 143.00

loop_
_geom_torsion_atom_site_label_1
_geom_torsion_atom_site_label_2
_geom_torsion_atom_site_label_3
_geom_torsion_atom_site_label_4
_geom_torsion
C4 N1 C1 O1 177.97(13)
C4 N1 C1 C2 0.3(2)
O1 C1 C2 C3 149.84(14)
N1 C1 C2 C3 -32.47(18)
C4 N2 C3 C5 87.47(16)
C11 N2 C3 C5 -81.67(17)
C4 N2 C3 C2 -36.51(17)
C11 N2 C3 C2 154.34(14)
C1 C2 C3 N2 47.56(15)
C1 C2 C3 C5 -76.11(15)
C16 N3 C4 N2 -0.06(16)
C16 N3 C4 N1 -179.26(13)
C11 N2 C4 N3 -0.74(16)
C3 N2 C4 N3 -172.13(12)
C11 N2 C4 N1 178.50(12)
C3 N2 C4 N1 7.1(2)
C1 N1 C4 N3 -166.90(14)
C1 N1 C4 N2 13.9(2)
N2 C3 C5 C10 -30.14(19)
C2 C3 C5 C10 90.27(16)
N2 C3 C5 C6 151.27(13)
C2 C3 C5 C6 -88.32(16)
C10 C5 C6 C7 0.0(2)
C3 C5 C6 C7 178.60(13)
C5 C6 C7 C8 -0.6(2)
C6 C7 C8 C9 0.6(2)
C7 C8 C9 C10 0.0(2)
C8 C9 C10 C5 -0.7(2)
C6 C5 C10 C9 0.7(2)
C3 C5 C10 C9 -177.88(14)
C4 N2 C11 C12 -179.39(15)
C3 N2 C11 C12 -8.9(2)
C4 N2 C11 C16 1.18(15)
C3 N2 C11 C16 171.67(13)
N2 C11 C12 C13 -179.24(14)
C16 C11 C12 C13 0.1(2)
C11 C12 C13 C14 0.6(2)
C12 C13 C14 C15 0.0(2)
C13 C14 C15 C16 -1.2(2)
C14 C15 C16 N3 -178.84(13)
C14 C15 C16 C11 1.8(2)
C4 N3 C16 C15 -178.53(14)
C4 N3 C16 C11 0.85(15)
C12 C11 C16 C15 -1.3(2)
N2 C11 C16 C15 178.17(12)
C12 C11 C16 N3 179.23(12)
N2 C11 C16 N3 -1.28(15)

loop_
_cod_related_entry_id
_cod_related_entry_database
_cod_related_entry_code
1 ChemSpider 4579672
